data_4025655
loop_
_publ_author_name
'Dmytro S. Radchenko'
'Sergiy O. Pavlenko'
'Oleksandr O. Grygorenko'
'Dmitriy M. Volochnyuk'
'Svitlana V. Shishkina'
'Oleg V. Shishkin'
'Igor V. Komarov'

_publ_contact_author
;
  Shishkina S.V.
  Institute for Single Crystals
  60 Lenina ave.
  Kharkiv, 61072
  Ukraine
;
_publ_contact_author_email sveta@xray.isc.kharkov.com
_publ_contact_author_fax '380 57 341 02 73'
_publ_contact_author_phone '380 57 341 02 58'
_publ_section_title
;
 Cyclobutane-Derived Diamines: Synthesis and Molecular Structure
;
_journal_name_full 'Journal of Organic Chemistry'
_journal_page_first 5941
_journal_page_last 5952
_journal_paper_doi 10.1021/jo101271h
_journal_volume 75
_journal_year 2010
_chemical_formula_moiety 'C21 H20 N4 O6'
_chemical_formula_sum 'C21 H20 N4 O6'
_chemical_formula_weight 424.41
_chemical_name_systematic
; 
 ? 
;
_space_group_IT_number 14
_symmetry_cell_setting monoclinic
_symmetry_space_group_name_Hall '-P 2yn'
_symmetry_space_group_name_H-M 'P 1 21/n 1'
_atom_sites_solution_hydrogens difmap
_atom_sites_solution_primary direct
_atom_sites_solution_secondary difmap
_audit_creation_method SHELXL-97
_cell_angle_alpha 90.00
_cell_angle_beta 90.00
_cell_angle_gamma 90.00
_cell_formula_units_Z 4
_cell_length_a 9.9288(10)
_cell_length_b 12.6735(13)
_cell_length_c 15.7735(15)
_cell_measurement_reflns_used 2279
_cell_measurement_temperature 293(2)
_cell_measurement_theta_max 32.0
_cell_measurement_theta_min 2.9
_cell_volume 1984.8(3)
_computing_cell_refinement
;
CrysAlis RED, Oxford Diffraction Ltd.,
Version 1.171.31.8 (release 12-01-2007 CrysAlis171 .NET)
(compiled Jan 12 2007,17:49:11)
;
_computing_data_collection
;
CrysAlis CCD, Oxford Diffraction Ltd.,
Version 1.171.31.8 (release 12-01-2007 CrysAlis171 .NET)
(compiled Jan 12 2007,17:49:11)
;
_computing_data_reduction
;
CrysAlis RED, Oxford Diffraction Ltd.,
Version 1.171.31.8 (release 12-01-2007 CrysAlis171 .NET)
(compiled Jan 12 2007,17:49:11)
;
_computing_molecular_graphics 'XP (Siemens, 1998)'
_computing_publication_material 'SHELXTL (Sheldrick, 1998)'
_computing_structure_refinement 'SHELXTL (Sheldrick, 1998)'
_computing_structure_solution 'SHELXTL (Sheldrick, 1998)'
_diffrn_ambient_temperature 293(2)
_diffrn_detector_area_resol_mean 16.1827
_diffrn_measured_fraction_theta_full 0.980
_diffrn_measured_fraction_theta_max 0.980
_diffrn_measurement_device_type Xcalibur"3
_diffrn_measurement_method \w-scans
_diffrn_radiation_monochromator graphite
_diffrn_radiation_source 'Enhance (Mo) X-ray Source'
_diffrn_radiation_type MoK\a
_diffrn_radiation_wavelength 0.71073
_diffrn_reflns_av_R_equivalents 0.0417
_diffrn_reflns_av_sigmaI/netI 0.1221
_diffrn_reflns_limit_h_max 13
_diffrn_reflns_limit_h_min -13
_diffrn_reflns_limit_k_max 17
_diffrn_reflns_limit_k_min -13
_diffrn_reflns_limit_l_max 19
_diffrn_reflns_limit_l_min -22
_diffrn_reflns_number 11845
_diffrn_reflns_theta_full 30.00
_diffrn_reflns_theta_max 30.00
_diffrn_reflns_theta_min 2.91
_diffrn_standards_interval_count 50
_diffrn_standards_number 2
_exptl_absorpt_coefficient_mu 0.106
_exptl_absorpt_correction_type none
_exptl_crystal_colour colourless
_exptl_crystal_density_diffrn 1.420
_exptl_crystal_density_method 'not measured'
_exptl_crystal_description plate
_exptl_crystal_F_000 888
_exptl_crystal_size_max 0.30
_exptl_crystal_size_mid 0.10
_exptl_crystal_size_min 0.05
_refine_diff_density_max 0.237
_refine_diff_density_min -0.121
_refine_diff_density_rms 0.028
_refine_ls_extinction_method none
_refine_ls_goodness_of_fit_ref 0.625
_refine_ls_hydrogen_treatment mixed
_refine_ls_matrix_type full
_refine_ls_number_parameters 288
_refine_ls_number_reflns 5679
_refine_ls_number_restraints 0
_refine_ls_restrained_S_all 0.625
_refine_ls_R_factor_all 0.1611
_refine_ls_R_factor_gt 0.0370
_refine_ls_shift/su_max 0.001
_refine_ls_shift/su_mean 0.000
_refine_ls_structure_factor_coef Fsqd
_refine_ls_weighting_details 'calc w=1/[\s^2^(Fo^2^)+(0.0229P)^2^+0.0000P] where P=(Fo^2^+2Fc^2^)/3'
_refine_ls_weighting_scheme calc
_refine_ls_wR_factor_gt 0.0567
_refine_ls_wR_factor_ref 0.0672
_reflns_number_gt 1702
_reflns_number_total 5679
_reflns_threshold_expression >2sigma(I)
_cod_data_source_file jo101271h_si_004.cif
_cod_data_source_block 39
_cod_database_code 4025655

loop_
_symmetry_equiv_pos_as_xyz
'x, y, z'
'-x+1/2, y+1/2, -z+1/2'
'-x, -y, -z'
'x-1/2, -y-1/2, z-1/2'

loop_
_atom_site_label
_atom_site_type_symbol
_atom_site_fract_x
_atom_site_fract_y
_atom_site_fract_z
_atom_site_U_iso_or_equiv
_atom_site_adp_type
_atom_site_occupancy
_atom_site_symmetry_multiplicity
_atom_site_calc_flag
_atom_site_refinement_flags
_atom_site_disorder_assembly
_atom_site_disorder_group
O1 O 0.07420(9) 0.17583(7) 0.65719(6) 0.0590(3) Uani 1 1 d . . .
O2 O 0.24491(13) -0.25155(10) 0.37624(10) 0.1003(5) Uani 1 1 d . . .
O3 O 0.13110(14) -0.31775(10) 0.47907(9) 0.0990(4) Uani 1 1 d . . .
O4 O 0.51329(9) 0.81258(7) 0.54166(6) 0.0582(3) Uani 1 1 d . . .
O5 O 0.69676(16) 1.18040(10) 0.86280(10) 0.1222(6) Uani 1 1 d . . .
O6 O 0.56622(13) 1.26931(10) 0.78410(9) 0.0969(4) Uani 1 1 d . . .
N1 N 0.22872(14) 0.23681(9) 0.56586(8) 0.0562(3) Uani 1 1 d . . .
H1N H 0.2919(12) 0.2201(11) 0.5220(9) 0.062(4) Uiso 1 1 d . . .
N2 N 0.18448(15) -0.24392(13) 0.44266(11) 0.0695(4) Uani 1 1 d . . .
N3 N 0.44948(12) 0.73121(10) 0.66232(8) 0.0522(3) Uani 1 1 d . . .
H3N H 0.4368(11) 0.7303(10) 0.7214(9) 0.054(4) Uiso 1 1 d . . .
N4 N 0.61752(16) 1.18638(13) 0.80537(11) 0.0707(4) Uani 1 1 d . . .
C1 C 0.33853(14) 0.47600(11) 0.63585(9) 0.0494(4) Uani 1 1 d . . .
C2 C 0.47541(15) 0.52920(10) 0.64801(10) 0.0598(4) Uani 1 1 d . . .
H2B H 0.5084 0.5274 0.7059 0.072 Uiso 1 1 calc R . .
H2A H 0.5439 0.5059 0.6084 0.072 Uiso 1 1 calc R . .
C3 C 0.40750(14) 0.63272(10) 0.62349(9) 0.0515(4) Uani 1 1 d . . .
H3 H 0.4071 0.6402 0.5617 0.062 Uiso 1 1 calc R . .
C4 C 0.27371(13) 0.58361(11) 0.65313(9) 0.0529(4) Uani 1 1 d . . .
H4B H 0.2528 0.5964 0.7123 0.063 Uiso 1 1 calc R . .
H4A H 0.1975 0.5997 0.6169 0.063 Uiso 1 1 calc R . .
C5 C 0.30623(16) 0.42520(12) 0.55041(10) 0.0666(5) Uani 1 1 d . . .
H5B H 0.2566 0.4708 0.5121 0.080 Uiso 1 1 calc R . .
H5A H 0.3838 0.3944 0.5224 0.080 Uiso 1 1 calc R . .
C6 C 0.21882(16) 0.34548(11) 0.59664(9) 0.0605(4) Uani 1 1 d . . .
H6 H 0.1247 0.3688 0.5978 0.073 Uiso 1 1 calc R . .
C7 C 0.29033(14) 0.37400(11) 0.67999(9) 0.0548(4) Uani 1 1 d . . .
H7B H 0.3625 0.3261 0.6954 0.066 Uiso 1 1 calc R . .
H7A H 0.2298 0.3859 0.7273 0.066 Uiso 1 1 calc R . .
C8 C 0.15073(14) 0.16168(11) 0.59678(9) 0.0454(4) Uani 1 1 d . . .
C9 C 0.16035(12) 0.05576(11) 0.55480(9) 0.0404(3) Uani 1 1 d . . .
C10 C 0.18574(12) 0.04693(11) 0.46904(9) 0.0483(4) Uani 1 1 d . . .
H10 H 0.1988 0.1071 0.4363 0.058 Uiso 1 1 calc R . .
C11 C 0.19155(12) -0.05222(12) 0.43214(9) 0.0510(4) Uani 1 1 d . . .
H11 H 0.2063 -0.0594 0.3742 0.061 Uiso 1 1 calc R . .
C12 C 0.17538(13) -0.13899(12) 0.48204(10) 0.0501(4) Uani 1 1 d . . .
C13 C 0.14879(13) -0.13195(12) 0.56721(10) 0.0540(4) Uani 1 1 d . . .
H13 H 0.1363 -0.1922 0.5999 0.065 Uiso 1 1 calc R . .
C14 C 0.14119(13) -0.03315(11) 0.60279(9) 0.0490(4) Uani 1 1 d . . .
H14 H 0.1227 -0.0265 0.6603 0.059 Uiso 1 1 calc R . .
C15 C 0.49696(13) 0.81360(11) 0.61880(10) 0.0443(4) Uani 1 1 d . . .
C16 C 0.52745(12) 0.90932(11) 0.66946(9) 0.0414(3) Uani 1 1 d . . .
C17 C 0.58734(14) 0.90404(12) 0.74791(10) 0.0590(4) Uani 1 1 d . . .
H17 H 0.6069 0.8385 0.7713 0.071 Uiso 1 1 calc R . .
C18 C 0.61888(14) 0.99422(13) 0.79242(10) 0.0621(4) Uani 1 1 d . . .
H18 H 0.6633 0.9900 0.8442 0.075 Uiso 1 1 calc R . .
C19 C 0.58389(13) 1.08977(12) 0.75933(10) 0.0510(4) Uani 1 1 d . . .
C20 C 0.52132(13) 1.09837(12) 0.68204(10) 0.0519(4) Uani 1 1 d . . .
H20 H 0.4970 1.1641 0.6607 0.062 Uiso 1 1 calc R . .
C21 C 0.49542(12) 1.00808(11) 0.63690(9) 0.0477(4) Uani 1 1 d . . .
H21 H 0.4558 1.0131 0.5836 0.057 Uiso 1 1 calc R . .

loop_
_atom_site_aniso_label
_atom_site_aniso_U_11
_atom_site_aniso_U_22
_atom_site_aniso_U_33
_atom_site_aniso_U_23
_atom_site_aniso_U_13
_atom_site_aniso_U_12
O1 0.0735(7) 0.0515(7) 0.0520(7) -0.0097(6) 0.0129(5) 0.0013(6)
O2 0.0998(10) 0.0822(10) 0.1190(11) -0.0563(9) 0.0206(8) -0.0112(8)
O3 0.1558(12) 0.0432(7) 0.0980(11) -0.0049(8) -0.0287(9) -0.0091(8)
O4 0.0827(7) 0.0458(6) 0.0459(6) 0.0025(6) 0.0051(5) -0.0141(5)
O5 0.1669(14) 0.0855(11) 0.1142(12) -0.0313(10) -0.0633(11) -0.0079(9)
O6 0.1189(11) 0.0602(8) 0.1116(11) -0.0319(9) -0.0093(8) 0.0144(8)
N1 0.0826(10) 0.0366(8) 0.0495(8) -0.0112(7) 0.0090(7) -0.0136(7)
N2 0.0711(10) 0.0570(10) 0.0804(11) -0.0197(10) -0.0167(8) 0.0009(9)
N3 0.0754(9) 0.0392(8) 0.0422(8) -0.0009(7) 0.0064(7) -0.0132(7)
N4 0.0773(11) 0.0656(11) 0.0693(11) -0.0207(10) -0.0001(8) -0.0062(9)
C1 0.0594(9) 0.0379(9) 0.0510(9) -0.0032(8) 0.0077(7) -0.0085(7)
C2 0.0655(10) 0.0450(10) 0.0689(11) -0.0007(9) 0.0075(8) -0.0013(8)
C3 0.0708(10) 0.0351(8) 0.0486(9) -0.0007(8) 0.0103(7) -0.0105(8)
C4 0.0560(9) 0.0436(9) 0.0591(10) -0.0008(9) -0.0008(7) -0.0044(8)
C5 0.0994(12) 0.0472(10) 0.0532(10) -0.0005(9) 0.0068(8) -0.0114(9)
C6 0.0836(12) 0.0453(10) 0.0525(10) -0.0076(9) 0.0073(8) -0.0107(9)
C7 0.0720(10) 0.0441(9) 0.0482(10) 0.0008(8) 0.0071(7) -0.0075(8)
C8 0.0574(10) 0.0386(9) 0.0402(9) -0.0004(8) -0.0042(7) -0.0036(8)
C9 0.0403(8) 0.0397(9) 0.0413(8) -0.0044(8) -0.0021(6) 0.0007(7)
C10 0.0503(9) 0.0463(9) 0.0483(9) -0.0019(8) -0.0004(7) -0.0040(7)
C11 0.0468(9) 0.0576(10) 0.0487(9) -0.0168(9) 0.0006(7) -0.0012(8)
C12 0.0501(9) 0.0359(9) 0.0642(11) -0.0158(9) -0.0035(8) 0.0010(7)
C13 0.0603(10) 0.0393(9) 0.0625(11) -0.0014(9) -0.0073(7) 0.0011(8)
C14 0.0594(10) 0.0422(9) 0.0453(9) -0.0020(8) -0.0013(7) 0.0026(8)
C15 0.0479(9) 0.0370(9) 0.0479(10) 0.0049(8) 0.0024(7) -0.0029(7)
C16 0.0430(8) 0.0372(9) 0.0442(9) 0.0053(8) 0.0018(6) -0.0104(7)
C17 0.0760(11) 0.0432(9) 0.0579(11) 0.0113(9) -0.0102(8) -0.0078(9)
C18 0.0705(11) 0.0634(12) 0.0524(10) 0.0011(10) -0.0170(8) -0.0104(9)
C19 0.0526(9) 0.0471(10) 0.0534(10) -0.0121(9) 0.0008(7) -0.0049(8)
C20 0.0560(9) 0.0385(9) 0.0612(11) -0.0028(9) -0.0015(7) 0.0045(8)
C21 0.0474(9) 0.0475(10) 0.0482(9) 0.0005(8) -0.0005(6) -0.0021(8)

loop_
_atom_type_symbol
_atom_type_description
_atom_type_scat_dispersion_real
_atom_type_scat_dispersion_imag
_atom_type_scat_source
C C 0.0033 0.0016 'International Tables Vol C Tables 4.2.6.8 and 6.1.1.4'
H H 0.0000 0.0000 'International Tables Vol C Tables 4.2.6.8 and 6.1.1.4'
N N 0.0061 0.0033 'International Tables Vol C Tables 4.2.6.8 and 6.1.1.4'
O O 0.0106 0.0060 'International Tables Vol C Tables 4.2.6.8 and 6.1.1.4'

loop_
_geom_angle_atom_site_label_1
_geom_angle_atom_site_label_2
_geom_angle_atom_site_label_3
_geom_angle
_geom_angle_site_symmetry_1
_geom_angle_site_symmetry_3
_geom_angle_publ_flag
C8 N1 C6 121.10(12) . . ?
O2 N2 O3 124.17(17) . . ?
O2 N2 C12 117.91(17) . . ?
O3 N2 C12 117.92(15) . . ?
C15 N3 C3 123.84(13) . . ?
O5 N4 O6 122.47(16) . . ?
O5 N4 C19 118.09(17) . . ?
O6 N4 C19 119.43(16) . . ?
C5 C1 C2 118.88(12) . . ?
C5 C1 C4 116.35(13) . . ?
C2 C1 C4 87.62(10) . . ?
C5 C1 C7 88.85(10) . . ?
C2 C1 C7 126.01(12) . . ?
C4 C1 C7 122.32(11) . . ?
C3 C2 C1 87.39(11) . . ?
N3 C3 C2 120.39(13) . . ?
N3 C3 C4 117.86(11) . . ?
C2 C3 C4 87.52(10) . . ?
C1 C4 C3 86.76(10) . . ?
C6 C5 C1 88.66(11) . . ?
N1 C6 C5 115.37(12) . . ?
N1 C6 C7 118.29(13) . . ?
C5 C6 C7 89.44(11) . . ?
C6 C7 C1 87.39(10) . . ?
O1 C8 N1 122.85(14) . . ?
O1 C8 C9 120.73(13) . . ?
N1 C8 C9 116.42(12) . . ?
C14 C9 C10 119.99(13) . . ?
C14 C9 C8 118.89(12) . . ?
C10 C9 C8 121.11(14) . . ?
C9 C10 C11 119.50(14) . . ?
C12 C11 C10 118.98(13) . . ?
C11 C12 C13 122.42(14) . . ?
C11 C12 N2 118.61(15) . . ?
C13 C12 N2 118.97(16) . . ?
C12 C13 C14 118.01(15) . . ?
C9 C14 C13 121.06(14) . . ?
O4 C15 N3 123.22(14) . . ?
O4 C15 C16 121.03(13) . . ?
N3 C15 C16 115.75(13) . . ?
C17 C16 C21 118.39(14) . . ?
C17 C16 C15 122.22(13) . . ?
C21 C16 C15 119.38(13) . . ?
C16 C17 C18 121.13(14) . . ?
C19 C18 C17 118.93(14) . . ?
C18 C19 C20 121.72(15) . . ?
C18 C19 N4 119.69(15) . . ?
C20 C19 N4 118.55(15) . . ?
C21 C20 C19 118.66(14) . . ?
C20 C21 C16 121.09(14) . . ?

loop_
_geom_bond_atom_site_label_1
_geom_bond_atom_site_label_2
_geom_bond_distance
_geom_bond_site_symmetry_2
_geom_bond_publ_flag
O1 C8 1.2319(15) . ?
O2 N2 1.2112(17) . ?
O3 N2 1.2192(16) . ?
O4 C15 1.2276(15) . ?
O5 N4 1.2022(16) . ?
O6 N4 1.2151(16) . ?
N1 C8 1.3206(17) . ?
N1 C6 1.4636(17) . ?
N2 C12 1.4706(19) . ?
N3 C15 1.3356(17) . ?
N3 C3 1.4515(17) . ?
N4 C19 1.4621(19) . ?
C1 C5 1.5277(19) . ?
C1 C2 1.5292(19) . ?
C1 C4 1.5324(17) . ?
C1 C7 1.5443(17) . ?
C2 C3 1.5249(18) . ?
C3 C4 1.5396(17) . ?
C5 C6 1.5185(18) . ?
C6 C7 1.537(2) . ?
C8 C9 1.4999(18) . ?
C9 C14 1.3707(17) . ?
C9 C10 1.3806(17) . ?
C10 C11 1.3860(18) . ?
C11 C12 1.3618(18) . ?
C12 C13 1.3720(19) . ?
C13 C14 1.3742(18) . ?
C15 C16 1.4838(18) . ?
C16 C17 1.3745(18) . ?
C16 C21 1.3898(17) . ?
C17 C18 1.3775(18) . ?
C18 C19 1.3637(19) . ?
C19 C20 1.3727(19) . ?
C20 C21 1.3720(18) . ?

loop_
_geom_hbond_atom_site_label_D
_geom_hbond_atom_site_label_H
_geom_hbond_atom_site_label_A
_geom_hbond_distance_DH
_geom_hbond_distance_HA
_geom_hbond_distance_DA
_geom_hbond_angle_DHA
_geom_hbond_site_symmetry_A
N1 H1N O4 0.957(13) 2.219(13) 3.1352(16) 160.0(11) 3_666
N3 H3N O1 0.940(13) 2.039(14) 2.9416(16) 160.4(12) 2_556

loop_
_geom_torsion_atom_site_label_1
_geom_torsion_atom_site_label_2
_geom_torsion_atom_site_label_3
_geom_torsion_atom_site_label_4
_geom_torsion
_geom_torsion_site_symmetry_1
_geom_torsion_site_symmetry_2
_geom_torsion_site_symmetry_3
_geom_torsion_site_symmetry_4
_geom_torsion_publ_flag
C5 C1 C2 C3 94.45(14) . . . . ?
C4 C1 C2 C3 -24.52(11) . . . . ?
C7 C1 C2 C3 -153.67(13) . . . . ?
C15 N3 C3 C2 120.65(15) . . . . ?
C15 N3 C3 C4 -134.69(13) . . . . ?
C1 C2 C3 N3 145.51(13) . . . . ?
C1 C2 C3 C4 24.40(10) . . . . ?
C5 C1 C4 C3 -96.98(12) . . . . ?
C2 C1 C4 C3 24.28(10) . . . . ?
C7 C1 C4 C3 156.36(13) . . . . ?
N3 C3 C4 C1 -147.71(14) . . . . ?
C2 C3 C4 C1 -24.36(11) . . . . ?
C2 C1 C5 C6 149.26(13) . . . . ?
C4 C1 C5 C6 -108.02(13) . . . . ?
C7 C1 C5 C6 17.92(11) . . . . ?
C8 N1 C6 C5 -175.12(14) . . . . ?
C8 N1 C6 C7 80.82(18) . . . . ?
C1 C5 C6 N1 -139.32(14) . . . . ?
C1 C5 C6 C7 -18.00(11) . . . . ?
N1 C6 C7 C1 136.58(13) . . . . ?
C5 C6 C7 C1 17.81(10) . . . . ?
C5 C1 C7 C6 -17.70(10) . . . . ?
C2 C1 C7 C6 -143.34(14) . . . . ?
C4 C1 C7 C6 103.13(14) . . . . ?
C6 N1 C8 O1 -6.2(2) . . . . ?
C6 N1 C8 C9 174.33(12) . . . . ?
O1 C8 C9 C14 -31.74(19) . . . . ?
N1 C8 C9 C14 147.74(13) . . . . ?
O1 C8 C9 C10 147.15(13) . . . . ?
N1 C8 C9 C10 -33.36(18) . . . . ?
C14 C9 C10 C11 0.03(19) . . . . ?
C8 C9 C10 C11 -178.85(12) . . . . ?
C9 C10 C11 C12 -1.66(19) . . . . ?
C10 C11 C12 C13 2.3(2) . . . . ?
C10 C11 C12 N2 -178.75(12) . . . . ?
O2 N2 C12 C11 22.3(2) . . . . ?
O3 N2 C12 C11 -157.97(14) . . . . ?
O2 N2 C12 C13 -158.80(15) . . . . ?
O3 N2 C12 C13 21.0(2) . . . . ?
C11 C12 C13 C14 -1.3(2) . . . . ?
N2 C12 C13 C14 179.77(12) . . . . ?
C10 C9 C14 C13 1.00(19) . . . . ?
C8 C9 C14 C13 179.91(12) . . . . ?
C12 C13 C14 C9 -0.4(2) . . . . ?
C3 N3 C15 O4 -2.2(2) . . . . ?
C3 N3 C15 C16 176.75(12) . . . . ?
O4 C15 C16 C17 -140.56(14) . . . . ?
N3 C15 C16 C17 40.46(18) . . . . ?
O4 C15 C16 C21 39.11(19) . . . . ?
N3 C15 C16 C21 -139.87(13) . . . . ?
C21 C16 C17 C18 -2.0(2) . . . . ?
C15 C16 C17 C18 177.72(13) . . . . ?
C16 C17 C18 C19 3.1(2) . . . . ?
C17 C18 C19 C20 -1.7(2) . . . . ?
C17 C18 C19 N4 -179.51(13) . . . . ?
O5 N4 C19 C18 13.8(2) . . . . ?
O6 N4 C19 C18 -166.98(16) . . . . ?
O5 N4 C19 C20 -164.13(15) . . . . ?
O6 N4 C19 C20 15.1(2) . . . . ?
C18 C19 C20 C21 -0.9(2) . . . . ?
N4 C19 C20 C21 176.95(12) . . . . ?
C19 C20 C21 C16 2.1(2) . . . . ?
C17 C16 C21 C20 -0.71(19) . . . . ?
C15 C16 C21 C20 179.62(12) . . . . ?
